data_7047253
loop_
_publ_author_name
'Kadassery, Karthika J.'
'MacMillan, Samantha N.'
'Lacy, David C.'

_publ_section_title
;
 Bisphosphine phenol and phenolate complexes of Mn(i): manganese(i)
 catalyzed Tishchenko reaction.
;
_journal_issue 36
_journal_name_full 'Dalton transactions (Cambridge, England : 2003)'
_journal_page_first 12652
_journal_page_last 12655
_journal_paper_doi 10.1039/c8dt02933d
_journal_volume 47
_journal_year 2018
_chemical_formula_moiety 'C36 H29 Mn O4 P2, 2(C H2 Cl2)'
_chemical_formula_sum 'C38 H33 Cl4 Mn O4 P2'
_chemical_formula_weight 812.32
_space_group_crystal_system monoclinic
_space_group_IT_number 14
_space_group_name_Hall '-P 2yn'
_space_group_name_H-M_alt 'P 1 21/n 1'
_symmetry_space_group_name_Hall '-P 2yn'
_symmetry_space_group_name_H-M 'P 1 21/n 1'
_atom_sites_solution_hydrogens geom
_atom_sites_solution_primary dual
_audit_creation_date 2018-08-03
_audit_creation_method
;
Olex2 1.2
(compiled 2018.05.29 svn.r3508 for OlexSys, GUI svn.r5506)
;
_audit_update_record
;
2018-08-07 deposited with the CCDC.
2018-08-14 downloaded from the CCDC.
;
_cell_angle_alpha 90
_cell_angle_beta 101.206(2)
_cell_angle_gamma 90
_cell_formula_units_Z 4
_cell_length_a 15.5689(3)
_cell_length_b 12.6052(2)
_cell_length_c 18.8201(3)
_cell_measurement_reflns_used 23320
_cell_measurement_temperature 100.00(10)
_cell_measurement_theta_max 31.4260
_cell_measurement_theta_min 1.8730
_cell_volume 3623.01(11)
_computing_cell_refinement 'CrysAlisPro 1.171.39.29d (Rigaku OD, 2017)'
_computing_data_collection 'CrysAlisPro 1.171.39.29d (Rigaku OD, 2017)'
_computing_data_reduction 'CrysAlisPro 1.171.39.29d (Rigaku OD, 2017)'
_computing_molecular_graphics 'Olex2 (Dolomanov et al., 2009)'
_computing_publication_material 'Olex2 (Dolomanov et al., 2009)'
_computing_structure_refinement 'ShelXL (Sheldrick, 2015)'
_computing_structure_solution 'ShelXT (Sheldrick, 2015)'
_diffrn_ambient_environment N~2~
_diffrn_ambient_temperature 100.00(10)
_diffrn_detector 'CCD plate'
_diffrn_detector_type HyPix
_diffrn_measured_fraction_theta_full 1.000
_diffrn_measured_fraction_theta_max 1.000
_diffrn_measurement_details
;
List of Runs (angles in degrees, time in seconds):

  # Type    Start    End  Width  t~exp~   \w     \q     \k     \f   Frames
#--------------------------------------------------------------------------
  1  \w     -8.00  69.00   0.50    3.00    --    5.32  57.00   0.00  154
  2  \w    -67.00  64.00   0.50    3.00    --    5.32   0.00   0.00  262
  3  \w    -67.00  16.00   0.50    3.00    --    5.32 -37.00 150.00  166
  4  \w      4.00  36.00   0.50    3.00    --    5.32 -99.00 150.00   64
  5  \w    -21.00   4.00   0.50    3.00    --   -6.42 -99.00 -90.00   50
;
_diffrn_measurement_device 'four-circle diffractometer'
_diffrn_measurement_device_type 'XtaLAB Synergy, Dualflex, HyPix'
_diffrn_measurement_method '\w scans'
_diffrn_orient_matrix_type 'CrysAlisPro convention (1999,Acta A55,543-557)'
_diffrn_orient_matrix_UB_11 -0.0051842000
_diffrn_orient_matrix_UB_12 -0.0074983000
_diffrn_orient_matrix_UB_13 -0.0379450000
_diffrn_orient_matrix_UB_21 -0.0015573000
_diffrn_orient_matrix_UB_22 -0.0557136000
_diffrn_orient_matrix_UB_23 0.0049328000
_diffrn_orient_matrix_UB_31 -0.0461212000
_diffrn_orient_matrix_UB_32 0.0027492000
_diffrn_orient_matrix_UB_33 -0.0034113000
_diffrn_radiation_monochromator mirror
_diffrn_radiation_probe x-ray
_diffrn_radiation_type MoK\a
_diffrn_radiation_wavelength 0.71073
_diffrn_reflns_av_R_equivalents 0.0294
_diffrn_reflns_av_unetI/netI 0.0211
_diffrn_reflns_Laue_measured_fraction_full 1.000
_diffrn_reflns_Laue_measured_fraction_max 1.000
_diffrn_reflns_limit_h_max 19
_diffrn_reflns_limit_h_min -18
_diffrn_reflns_limit_k_max 15
_diffrn_reflns_limit_k_min -16
_diffrn_reflns_limit_l_max 24
_diffrn_reflns_limit_l_min -23
_diffrn_reflns_number 41198
_diffrn_reflns_point_group_measured_fraction_full 1.000
_diffrn_reflns_point_group_measured_fraction_max 1.000
_diffrn_reflns_theta_full 26.000
_diffrn_reflns_theta_max 27.103
_diffrn_reflns_theta_min 1.889
_diffrn_source 'micro-focus sealed X-ray tube'
_diffrn_source_type 'PhotonJet (Mo) X-ray Source'
_exptl_absorpt_coefficient_mu 0.788
_exptl_absorpt_correction_T_max 1.000
_exptl_absorpt_correction_T_min 0.346
_exptl_absorpt_correction_type gaussian
_exptl_absorpt_process_details
;
CrysAlisPro 1.171.39.29d (Rigaku Oxford Diffraction, 2017)
Numerical absorption correction based on gaussian integration over
            a multifaceted crystal model
Empirical absorption correction using spherical harmonics,
 implemented in SCALE3 ABSPACK scaling algorithm.
;
_exptl_crystal_colour 'clear yellow'
_exptl_crystal_density_diffrn 1.489
_exptl_crystal_description block
_exptl_crystal_F_000 1664
_exptl_crystal_size_max 0.318
_exptl_crystal_size_mid 0.218
_exptl_crystal_size_min 0.17
_refine_diff_density_max 1.523
_refine_diff_density_min -1.080
_refine_diff_density_rms 0.077
_refine_ls_extinction_method none
_refine_ls_goodness_of_fit_ref 1.065
_refine_ls_hydrogen_treatment constr
_refine_ls_matrix_type full
_refine_ls_number_parameters 443
_refine_ls_number_reflns 7972
_refine_ls_number_restraints 0
_refine_ls_restrained_S_all 1.065
_refine_ls_R_factor_all 0.0448
_refine_ls_R_factor_gt 0.0402
_refine_ls_shift/su_max 0.001
_refine_ls_shift/su_mean 0.000
_refine_ls_structure_factor_coef Fsqd
_refine_ls_weighting_details 'w=1/[\s^2^(Fo^2^)+(0.0486P)^2^+5.8279P] where P=(Fo^2^+2Fc^2^)/3'
_refine_ls_weighting_scheme calc
_refine_ls_wR_factor_gt 0.1040
_refine_ls_wR_factor_ref 0.1066
_reflns_Friedel_coverage 0.000
_reflns_number_gt 7147
_reflns_number_total 7972
_reflns_threshold_expression 'I > 2\s(I)'
_cod_data_source_file c8dt02933d2.cif
_cod_data_source_block rlacy7_abs
_cod_depositor_comments 'Adding full bibliography for 7047253--7047256.cif.'
_cod_database_code 7047253
_shelx_shelxl_version_number 2016/6
_chemical_oxdiff_formula C38H36Cl4MnO4P2
_chemical_oxdiff_usercomment 'Crystallized from DCM/ether.'
_shelx_space_group_comment
;
The symmetry employed for this shelxl refinement is uniquely defined
by the following loop, which should always be used as a source of
symmetry information in preference to the above space-group names.
They are only intended as comments.
;
_reflns_odcompleteness_completeness 99.93
_reflns_odcompleteness_iscentric 1
_reflns_odcompleteness_theta 27.04
_olex2_refinement_description
;
1. Fixed Uiso
 At 1.2 times of:
  All C(H) groups, All C(H,H) groups
 At 1.5 times of:
  All C(H,H,H) groups
2.a Secondary CH2 refined with riding coordinates:
 C16(H16A,H16B), C23(H23A,H23B), C37(H37A,H37B), C38(H38A,H38B)
2.b Aromatic/amide H refined with riding coordinates:
 C5(H5), C6(H6), C7(H7), C8(H8), C9(H9), C11(H11), C12(H12), C13(H13),
 C14(H14), C15(H15), C18(H18), C20(H20), C25(H25), C26(H26), C27(H27), C28(H28),
  C29(H29), C31(H31), C32(H32), C33(H33), C34(H34), C35(H35)
2.c Idealised Me refined as rotating group:
 C36(H36A,H36B,H36C)
;
_olex2_submission_special_instructions 'No special instructions were received'
_oxdiff_exptl_absorpt_empirical_details
;
Empirical correction (ABSPACK) includes:
- Absorption correction using spherical harmonics
- Frame scaling
;
_oxdiff_exptl_absorpt_empirical_full_max 1.236
_oxdiff_exptl_absorpt_empirical_full_min 0.923

loop_
_space_group_symop_operation_xyz
'x, y, z'
'-x+1/2, y+1/2, -z+1/2'
'-x, -y, -z'
'x-1/2, -y-1/2, z-1/2'

loop_
_atom_site_label
_atom_site_type_symbol
_atom_site_fract_x
_atom_site_fract_y
_atom_site_fract_z
_atom_site_U_iso_or_equiv
_atom_site_adp_type
_atom_site_occupancy
_atom_site_site_symmetry_order
_atom_site_calc_flag
_atom_site_refinement_flags_posn
Mn Mn 0.32935(2) 0.63562(2) 0.47401(2) 0.01001(8) Uani 1 1 d .
P1 P 0.42377(3) 0.77728(4) 0.47452(3) 0.01141(11) Uani 1 1 d .
P2 P 0.19128(3) 0.56377(4) 0.46812(3) 0.01083(11) Uani 1 1 d .
O1 O 0.39805(11) 0.58242(14) 0.63004(8) 0.0226(3) Uani 1 1 d .
O2 O 0.42750(10) 0.44720(12) 0.44333(8) 0.0177(3) Uani 1 1 d .
O3 O 0.28816(11) 0.65835(13) 0.31318(8) 0.0192(3) Uani 1 1 d .
O4 O 0.26733(9) 0.76193(12) 0.51077(8) 0.0134(3) Uani 1 1 d .
C1 C 0.37075(13) 0.60452(17) 0.57136(12) 0.0145(4) Uani 1 1 d .
C2 C 0.38898(13) 0.52194(17) 0.45476(11) 0.0135(4) Uani 1 1 d .
C3 C 0.30034(13) 0.65478(16) 0.37522(12) 0.0136(4) Uani 1 1 d .
C4 C 0.50777(13) 0.77680(17) 0.41847(11) 0.0140(4) Uani 1 1 d .
C5 C 0.53764(15) 0.68132(18) 0.39534(12) 0.0199(4) Uani 1 1 d .
H5 H 0.511504 0.616343 0.405425 0.024 Uiso 1 1 calc R
C6 C 0.60626(17) 0.6812(2) 0.35719(14) 0.0275(5) Uani 1 1 d .
H6 H 0.627435 0.615807 0.342309 0.033 Uiso 1 1 calc R
C7 C 0.64348(15) 0.7753(2) 0.34098(13) 0.0249(5) Uani 1 1 d .
H7 H 0.689545 0.774546 0.314462 0.030 Uiso 1 1 calc R
C8 C 0.61373(15) 0.87036(19) 0.36331(13) 0.0216(5) Uani 1 1 d .
H8 H 0.639037 0.935205 0.351893 0.026 Uiso 1 1 calc R
C9 C 0.54680(14) 0.87125(18) 0.40249(12) 0.0186(4) Uani 1 1 d .
H9 H 0.527366 0.936837 0.418587 0.022 Uiso 1 1 calc R
C10 C 0.48811(13) 0.81487(16) 0.56313(11) 0.0136(4) Uani 1 1 d .
C11 C 0.57955(14) 0.80724(17) 0.57894(12) 0.0160(4) Uani 1 1 d .
H11 H 0.609875 0.782568 0.542959 0.019 Uiso 1 1 calc R
C12 C 0.62621(14) 0.83552(18) 0.64687(12) 0.0198(4) Uani 1 1 d .
H12 H 0.688246 0.830038 0.656995 0.024 Uiso 1 1 calc R
C13 C 0.58318(16) 0.87156(18) 0.69988(12) 0.0216(5) Uani 1 1 d .
H13 H 0.615450 0.891940 0.746010 0.026 Uiso 1 1 calc R
C14 C 0.49228(16) 0.8777(2) 0.68514(12) 0.0225(5) Uani 1 1 d .
H14 H 0.462407 0.901793 0.721581 0.027 Uiso 1 1 calc R
C15 C 0.44474(15) 0.84898(18) 0.61750(12) 0.0188(4) Uani 1 1 d .
H15 H 0.382607 0.852521 0.608188 0.023 Uiso 1 1 calc R
C16 C 0.35898(13) 0.90125(17) 0.44479(12) 0.0169(4) Uani 1 1 d .
H16A H 0.361894 0.948822 0.487049 0.020 Uiso 1 1 calc R
H16B H 0.386102 0.938772 0.408521 0.020 Uiso 1 1 calc R
C17 C 0.26457(13) 0.87903(16) 0.41257(11) 0.0135(4) Uani 1 1 d .
C18 C 0.21990(14) 0.91854(17) 0.34646(11) 0.0154(4) Uani 1 1 d .
H18 H 0.247770 0.968938 0.320988 0.019 Uiso 1 1 calc R
C19 C 0.13450(14) 0.88511(17) 0.31695(11) 0.0162(4) Uani 1 1 d .
C20 C 0.09568(13) 0.80781(17) 0.35352(11) 0.0150(4) Uani 1 1 d .
H20 H 0.038759 0.782660 0.332940 0.018 Uiso 1 1 calc R
C21 C 0.13891(13) 0.76684(16) 0.41970(11) 0.0134(4) Uani 1 1 d .
C22 C 0.22254(13) 0.80553(16) 0.44995(11) 0.0123(4) Uani 1 1 d .
C23 C 0.10929(13) 0.67432(17) 0.45907(12) 0.0147(4) Uani 1 1 d .
H23A H 0.051996 0.648706 0.432216 0.018 Uiso 1 1 calc R
H23B H 0.101718 0.697210 0.507798 0.018 Uiso 1 1 calc R
C24 C 0.17206(13) 0.49321(17) 0.54852(11) 0.0140(4) Uani 1 1 d .
C25 C 0.18645(14) 0.5471(2) 0.61480(12) 0.0197(4) Uani 1 1 d .
H25 H 0.201495 0.620237 0.616614 0.024 Uiso 1 1 calc R
C26 C 0.17877(16) 0.4939(2) 0.67800(12) 0.0261(5) Uani 1 1 d .
H26 H 0.188659 0.530824 0.722861 0.031 Uiso 1 1 calc R
C27 C 0.15680(16) 0.3875(2) 0.67578(14) 0.0280(6) Uani 1 1 d .
H27 H 0.151824 0.351408 0.719105 0.034 Uiso 1 1 calc R
C28 C 0.14205(15) 0.3336(2) 0.61053(14) 0.0257(5) Uani 1 1 d .
H28 H 0.126603 0.260596 0.609102 0.031 Uiso 1 1 calc R
C29 C 0.14978(14) 0.38596(18) 0.54692(12) 0.0189(4) Uani 1 1 d .
H29 H 0.139828 0.348491 0.502271 0.023 Uiso 1 1 calc R
C30 C 0.14679(13) 0.47241(17) 0.39466(11) 0.0138(4) Uani 1 1 d .
C31 C 0.20251(14) 0.42119(17) 0.35614(11) 0.0160(4) Uani 1 1 d .
H31 H 0.263550 0.435568 0.367408 0.019 Uiso 1 1 calc R
C32 C 0.17004(15) 0.34914(18) 0.30131(12) 0.0191(4) Uani 1 1 d .
H32 H 0.208819 0.315306 0.275224 0.023 Uiso 1 1 calc R
C33 C 0.08120(16) 0.3268(2) 0.28480(12) 0.0226(5) Uani 1 1 d .
H33 H 0.058901 0.277880 0.247344 0.027 Uiso 1 1 calc R
C34 C 0.02488(15) 0.3764(2) 0.32340(13) 0.0245(5) Uani 1 1 d .
H34 H -0.035920 0.360561 0.312646 0.029 Uiso 1 1 calc R
C35 C 0.05702(14) 0.44903(19) 0.37754(12) 0.0202(5) Uani 1 1 d .
H35 H 0.017927 0.483129 0.403202 0.024 Uiso 1 1 calc R
C36 C 0.08699(15) 0.9295(2) 0.24553(12) 0.0237(5) Uani 1 1 d .
H36A H 0.124657 0.981018 0.227362 0.036 Uiso 1 1 calc GR
H36B H 0.033057 0.964624 0.252448 0.036 Uiso 1 1 calc GR
H36C H 0.072426 0.871692 0.210447 0.036 Uiso 1 1 calc GR
Cl1 Cl 0.30374(4) 0.36002(6) 0.87110(4) 0.03571(16) Uani 1 1 d .
Cl2 Cl 0.37132(7) 0.55905(7) 0.82759(5) 0.0618(3) Uani 1 1 d .
C37 C 0.3646(2) 0.4217(3) 0.81299(16) 0.0385(7) Uani 1 1 d .
H37A H 0.424294 0.391221 0.821372 0.046 Uiso 1 1 calc R
H37B H 0.336437 0.407472 0.762040 0.046 Uiso 1 1 calc R
Cl3 Cl 0.97278(4) 0.86172(6) 0.53048(5) 0.03851(17) Uani 1 1 d .
Cl4 Cl 0.78348(5) 0.87304(7) 0.51459(6) 0.0553(3) Uani 1 1 d .
C38 C 0.88120(18) 0.9426(3) 0.53367(19) 0.0397(7) Uani 1 1 d .
H38A H 0.887848 0.974475 0.582507 0.048 Uiso 1 1 calc R
H38B H 0.879267 1.001096 0.498287 0.048 Uiso 1 1 calc R

loop_
_atom_site_aniso_label
_atom_site_aniso_U_11
_atom_site_aniso_U_22
_atom_site_aniso_U_33
_atom_site_aniso_U_23
_atom_site_aniso_U_13
_atom_site_aniso_U_12
Mn 0.00894(15) 0.00987(15) 0.01040(15) 0.00009(11) -0.00015(11) 0.00038(10)
P1 0.0099(2) 0.0111(2) 0.0123(2) -0.00013(18) -0.00005(18) -0.00061(18)
P2 0.0098(2) 0.0111(2) 0.0114(2) -0.00065(18) 0.00138(18) -0.00012(18)
O1 0.0232(8) 0.0265(9) 0.0153(8) 0.0044(7) -0.0034(6) -0.0010(7)
O2 0.0164(7) 0.0154(8) 0.0201(8) -0.0024(6) 0.0001(6) 0.0034(6)
O3 0.0251(8) 0.0189(8) 0.0130(8) 0.0010(6) 0.0021(6) 0.0002(6)
O4 0.0145(7) 0.0122(7) 0.0125(7) -0.0007(5) 0.0001(5) 0.0030(5)
C1 0.0117(9) 0.0125(10) 0.0190(10) -0.0020(8) 0.0021(8) -0.0011(7)
C2 0.0111(9) 0.0155(10) 0.0128(9) 0.0002(8) -0.0008(7) -0.0025(7)
C3 0.0107(9) 0.0093(9) 0.0204(11) 0.0002(8) 0.0022(7) 0.0006(7)
C4 0.0130(9) 0.0168(10) 0.0114(9) 0.0021(8) 0.0004(7) 0.0000(8)
C5 0.0205(11) 0.0170(11) 0.0234(11) 0.0065(9) 0.0076(9) 0.0032(8)
C6 0.0300(13) 0.0228(12) 0.0346(14) 0.0059(10) 0.0181(11) 0.0091(10)
C7 0.0197(11) 0.0298(13) 0.0277(12) 0.0087(10) 0.0110(9) 0.0051(9)
C8 0.0204(11) 0.0236(12) 0.0213(11) 0.0049(9) 0.0054(9) -0.0046(9)
C9 0.0185(10) 0.0187(11) 0.0187(10) -0.0015(8) 0.0037(8) -0.0031(8)
C10 0.0144(9) 0.0109(9) 0.0142(9) 0.0003(7) -0.0002(7) -0.0028(7)
C11 0.0153(10) 0.0150(10) 0.0164(10) 0.0006(8) 0.0000(8) -0.0004(8)
C12 0.0160(10) 0.0183(11) 0.0218(11) 0.0022(9) -0.0046(8) -0.0015(8)
C13 0.0273(12) 0.0198(11) 0.0148(10) 0.0005(8) -0.0032(9) -0.0054(9)
C14 0.0263(12) 0.0250(12) 0.0165(11) -0.0035(9) 0.0046(9) -0.0042(9)
C15 0.0163(10) 0.0209(11) 0.0188(11) -0.0022(9) 0.0022(8) -0.0036(8)
C16 0.0142(10) 0.0112(10) 0.0233(11) 0.0017(8) -0.0012(8) -0.0002(8)
C17 0.0125(9) 0.0102(9) 0.0170(10) -0.0025(8) 0.0007(7) 0.0017(7)
C18 0.0166(10) 0.0133(10) 0.0161(10) 0.0005(8) 0.0025(8) 0.0012(8)
C19 0.0164(10) 0.0165(10) 0.0143(10) -0.0002(8) -0.0006(8) 0.0055(8)
C20 0.0114(9) 0.0154(10) 0.0166(10) -0.0021(8) -0.0012(7) 0.0023(7)
C21 0.0123(9) 0.0122(10) 0.0157(10) -0.0011(8) 0.0032(7) 0.0033(7)
C22 0.0141(9) 0.0103(9) 0.0120(9) -0.0024(7) 0.0011(7) 0.0033(7)
C23 0.0102(9) 0.0139(10) 0.0200(10) -0.0001(8) 0.0029(7) 0.0015(7)
C24 0.0099(9) 0.0174(10) 0.0152(10) 0.0020(8) 0.0032(7) 0.0011(7)
C25 0.0171(10) 0.0249(12) 0.0180(11) -0.0021(9) 0.0052(8) 0.0018(9)
C26 0.0227(11) 0.0413(15) 0.0149(10) 0.0016(10) 0.0055(9) 0.0092(10)
C27 0.0215(12) 0.0399(15) 0.0248(12) 0.0160(11) 0.0104(9) 0.0099(10)
C28 0.0211(11) 0.0256(13) 0.0314(13) 0.0129(10) 0.0072(10) 0.0009(9)
C29 0.0169(10) 0.0191(11) 0.0206(11) 0.0034(9) 0.0035(8) 0.0004(8)
C30 0.0142(9) 0.0144(10) 0.0120(9) 0.0002(8) 0.0004(7) -0.0014(7)
C31 0.0157(10) 0.0150(10) 0.0173(10) -0.0011(8) 0.0032(8) -0.0006(8)
C32 0.0217(11) 0.0180(11) 0.0178(10) -0.0036(8) 0.0042(8) 0.0011(8)
C33 0.0250(12) 0.0220(12) 0.0182(11) -0.0062(9) -0.0024(9) -0.0013(9)
C34 0.0150(10) 0.0289(13) 0.0270(12) -0.0076(10) -0.0021(9) -0.0028(9)
C35 0.0147(10) 0.0237(12) 0.0215(11) -0.0059(9) 0.0019(8) -0.0003(8)
C36 0.0219(11) 0.0274(13) 0.0185(11) 0.0058(9) -0.0040(9) 0.0016(9)
Cl1 0.0314(3) 0.0400(4) 0.0356(4) 0.0035(3) 0.0061(3) -0.0030(3)
Cl2 0.0905(7) 0.0444(5) 0.0585(5) -0.0191(4) 0.0341(5) -0.0350(5)
C37 0.0408(16) 0.0444(17) 0.0326(15) -0.0005(13) 0.0129(12) -0.0024(13)
Cl3 0.0214(3) 0.0327(4) 0.0602(5) -0.0089(3) 0.0049(3) 0.0049(2)
Cl4 0.0234(3) 0.0446(5) 0.1002(7) -0.0370(5) 0.0178(4) -0.0071(3)
C38 0.0251(13) 0.0361(16) 0.0594(19) -0.0156(14) 0.0122(13) 0.0013(11)

loop_
_atom_type_symbol
_atom_type_description
_atom_type_scat_dispersion_real
_atom_type_scat_dispersion_imag
_atom_type_scat_source
C C 0.0033 0.0016 'International Tables Vol C Tables 4.2.6.8 and 6.1.1.4'
H H 0.0000 0.0000 'International Tables Vol C Tables 4.2.6.8 and 6.1.1.4'
Cl Cl 0.1484 0.1585 'International Tables Vol C Tables 4.2.6.8 and 6.1.1.4'
Mn Mn 0.3368 0.7283 'International Tables Vol C Tables 4.2.6.8 and 6.1.1.4'
O O 0.0106 0.0060 'International Tables Vol C Tables 4.2.6.8 and 6.1.1.4'
P P 0.1023 0.0942 'International Tables Vol C Tables 4.2.6.8 and 6.1.1.4'

loop_
_exptl_crystal_face_index_h
_exptl_crystal_face_index_k
_exptl_crystal_face_index_l
_exptl_crystal_face_perp_dist
-12 10 -14 0.1163
-13 -10 18 0.0980
9 -11 16 0.0995
19 6 -13 0.1066
5 12 -20 0.1041
-15 12 -2 0.0971
1 17 -6 0.1250
17 11 -6 0.1317
21 -4 -2 0.1090
15 6 -20 0.0793
-14 7 -15 0.1166
3 9 -23 0.1019
-13 3 -17 0.1199
13 3 -24 0.0893
-12 -1 -19 0.1244
10 -2 -25 0.1061
22 -1 -7 0.0986
7 -10 -21 0.1381
-13 -8 -15 0.1508
-3 -18 3 0.1133
6 -2 24 0.1116
-19 0 17 0.0606
-15 5 21 0.0934
4 5 24 0.1332
0 14 15 0.1380
11 12 11 0.1526

loop_
_geom_angle_atom_site_label_1
_geom_angle_atom_site_label_2
_geom_angle_atom_site_label_3
_geom_angle
P1 Mn P2 152.38(2)
O4 Mn P1 74.91(4)
O4 Mn P2 79.99(4)
C1 Mn P1 93.46(7)
C1 Mn P2 96.05(6)
C1 Mn O4 85.83(8)
C2 Mn P1 105.42(7)
C2 Mn P2 101.02(7)
C2 Mn O4 172.18(8)
C2 Mn C1 86.35(9)
C2 Mn C3 86.30(9)
C3 Mn P1 86.21(6)
C3 Mn P2 87.69(6)
C3 Mn O4 101.51(7)
C3 Mn C1 172.27(9)
C4 P1 Mn 121.29(7)
C4 P1 C10 101.51(9)
C4 P1 C16 103.44(10)
C10 P1 Mn 115.98(7)
C10 P1 C16 102.83(10)
C16 P1 Mn 109.63(7)
C23 P2 Mn 108.84(7)
C24 P2 Mn 116.76(7)
C24 P2 C23 102.62(9)
C30 P2 Mn 119.62(7)
C30 P2 C23 104.37(9)
C30 P2 C24 102.73(10)
C22 O4 Mn 103.40(12)
O1 C1 Mn 177.3(2)
O2 C2 Mn 178.81(19)
O3 C3 Mn 172.94(18)
C5 C4 P1 120.17(16)
C5 C4 C9 119.00(19)
C9 C4 P1 120.69(16)
C4 C5 H5 120.1
C4 C5 C6 119.8(2)
C6 C5 H5 120.1
C5 C6 H6 119.7
C7 C6 C5 120.6(2)
C7 C6 H6 119.7
C6 C7 H7 120.0
C6 C7 C8 119.9(2)
C8 C7 H7 120.0
C7 C8 H8 120.0
C7 C8 C9 120.0(2)
C9 C8 H8 120.0
C4 C9 H9 119.6
C8 C9 C4 120.7(2)
C8 C9 H9 119.6
C11 C10 P1 121.94(16)
C15 C10 P1 119.27(16)
C15 C10 C11 118.76(19)
C10 C11 H11 119.8
C12 C11 C10 120.4(2)
C12 C11 H11 119.8
C11 C12 H12 119.7
C13 C12 C11 120.6(2)
C13 C12 H12 119.7
C12 C13 H13 120.3
C12 C13 C14 119.4(2)
C14 C13 H13 120.3
C13 C14 H14 119.7
C13 C14 C15 120.5(2)
C15 C14 H14 119.7
C10 C15 H15 119.9
C14 C15 C10 120.2(2)
C14 C15 H15 119.9
P1 C16 H16A 109.0
P1 C16 H16B 109.0
H16A C16 H16B 107.8
C17 C16 P1 112.97(15)
C17 C16 H16A 109.0
C17 C16 H16B 109.0
C18 C17 C16 124.92(19)
C18 C17 C22 118.95(19)
C22 C17 C16 115.87(18)
C17 C18 H18 119.5
C17 C18 C19 121.1(2)
C19 C18 H18 119.5
C18 C19 C36 120.3(2)
C20 C19 C18 118.83(19)
C20 C19 C36 120.9(2)
C19 C20 H20 119.4
C21 C20 C19 121.24(19)
C21 C20 H20 119.4
C20 C21 C22 118.83(19)
C20 C21 C23 125.96(19)
C22 C21 C23 114.80(18)
O4 C22 C17 119.03(18)
O4 C22 C21 119.52(18)
C17 C22 C21 120.90(19)
P2 C23 H23A 109.5
P2 C23 H23B 109.5
C21 C23 P2 110.68(14)
C21 C23 H23A 109.5
C21 C23 H23B 109.5
H23A C23 H23B 108.1
C25 C24 P2 118.53(17)
C29 C24 P2 122.24(17)
C29 C24 C25 119.1(2)
C24 C25 H25 119.9
C26 C25 C24 120.2(2)
C26 C25 H25 119.9
C25 C26 H26 119.9
C27 C26 C25 120.2(2)
C27 C26 H26 119.9
C26 C27 H27 120.0
C26 C27 C28 120.1(2)
C28 C27 H27 120.0
C27 C28 H28 119.9
C27 C28 C29 120.2(2)
C29 C28 H28 119.9
C24 C29 H29 119.9
C28 C29 C24 120.2(2)
C28 C29 H29 119.9
C31 C30 P2 120.17(16)
C31 C30 C35 118.47(19)
C35 C30 P2 121.31(16)
C30 C31 H31 119.5
C30 C31 C32 121.0(2)
C32 C31 H31 119.5
C31 C32 H32 120.0
C33 C32 C31 120.1(2)
C33 C32 H32 120.0
C32 C33 H33 120.2
C32 C33 C34 119.6(2)
C34 C33 H33 120.2
C33 C34 H34 119.8
C35 C34 C33 120.4(2)
C35 C34 H34 119.8
C30 C35 H35 119.7
C34 C35 C30 120.5(2)
C34 C35 H35 119.7
C19 C36 H36A 109.5
C19 C36 H36B 109.5
C19 C36 H36C 109.5
H36A C36 H36B 109.5
H36A C36 H36C 109.5
H36B C36 H36C 109.5
Cl1 C37 H37A 109.4
Cl1 C37 H37B 109.4
Cl2 C37 Cl1 111.22(17)
Cl2 C37 H37A 109.4
Cl2 C37 H37B 109.4
H37A C37 H37B 108.0
Cl3 C38 H38A 109.1
Cl3 C38 H38B 109.1
Cl4 C38 Cl3 112.57(17)
Cl4 C38 H38A 109.1
Cl4 C38 H38B 109.1
H38A C38 H38B 107.8

loop_
_geom_bond_atom_site_label_1
_geom_bond_atom_site_label_2
_geom_bond_distance
Mn P1 2.3118(6)
Mn P2 2.3153(6)
Mn O4 2.0507(14)
Mn C1 1.862(2)
Mn C2 1.783(2)
Mn C3 1.842(2)
P1 C4 1.833(2)
P1 C10 1.833(2)
P1 C16 1.885(2)
P2 C23 1.875(2)
P2 C24 1.829(2)
P2 C30 1.829(2)
O1 C1 1.138(3)
O2 C2 1.159(3)
O3 C3 1.147(3)
O4 C22 1.337(2)
C4 C5 1.390(3)
C4 C9 1.396(3)
C5 H5 0.9500
C5 C6 1.398(3)
C6 H6 0.9500
C6 C7 1.380(4)
C7 H7 0.9500
C7 C8 1.380(4)
C8 H8 0.9500
C8 C9 1.389(3)
C9 H9 0.9500
C10 C11 1.400(3)
C10 C15 1.399(3)
C11 H11 0.9500
C11 C12 1.389(3)
C12 H12 0.9500
C12 C13 1.382(3)
C13 H13 0.9500
C13 C14 1.390(3)
C14 H14 0.9500
C14 C15 1.391(3)
C15 H15 0.9500
C16 H16A 0.9900
C16 H16B 0.9900
C16 C17 1.503(3)
C17 C18 1.394(3)
C17 C22 1.400(3)
C18 H18 0.9500
C18 C19 1.402(3)
C19 C20 1.396(3)
C19 C36 1.510(3)
C20 H20 0.9500
C20 C21 1.395(3)
C21 C22 1.403(3)
C21 C23 1.502(3)
C23 H23A 0.9900
C23 H23B 0.9900
C24 C25 1.400(3)
C24 C29 1.395(3)
C25 H25 0.9500
C25 C26 1.391(3)
C26 H26 0.9500
C26 C27 1.383(4)
C27 H27 0.9500
C27 C28 1.383(4)
C28 H28 0.9500
C28 C29 1.393(3)
C29 H29 0.9500
C30 C31 1.393(3)
C30 C35 1.403(3)
C31 H31 0.9500
C31 C32 1.394(3)
C32 H32 0.9500
C32 C33 1.386(3)
C33 H33 0.9500
C33 C34 1.391(3)
C34 H34 0.9500
C34 C35 1.389(3)
C35 H35 0.9500
C36 H36A 0.9800
C36 H36B 0.9800
C36 H36C 0.9800
Cl1 C37 1.760(3)
Cl2 C37 1.753(3)
C37 H37A 0.9900
C37 H37B 0.9900
Cl3 C38 1.763(3)
Cl4 C38 1.732(3)
C38 H38A 0.9900
C38 H38B 0.9900

loop_
_geom_torsion_atom_site_label_1
_geom_torsion_atom_site_label_2
_geom_torsion_atom_site_label_3
_geom_torsion_atom_site_label_4
_geom_torsion
Mn P1 C4 C5 -23.0(2)
Mn P1 C4 C9 161.28(15)
Mn P1 C10 C11 116.10(17)
Mn P1 C10 C15 -61.79(19)
Mn P1 C16 C17 -12.19(18)
Mn P2 C23 C21 30.16(16)
Mn P2 C24 C25 56.43(18)
Mn P2 C24 C29 -118.89(16)
Mn P2 C30 C31 19.5(2)
Mn P2 C30 C35 -163.02(16)
Mn O4 C22 C17 -85.63(18)
Mn O4 C22 C21 85.92(18)
P1 C4 C5 C6 -175.25(19)
P1 C4 C9 C8 176.52(17)
P1 C10 C11 C12 -179.42(17)
P1 C10 C15 C14 179.91(18)
P1 C16 C17 C18 -129.79(19)
P1 C16 C17 C22 44.3(2)
P2 C24 C25 C26 -175.28(17)
P2 C24 C29 C28 175.27(17)
P2 C30 C31 C32 178.25(17)
P2 C30 C35 C34 -177.56(19)
C4 P1 C10 C11 -17.4(2)
C4 P1 C10 C15 164.67(18)
C4 P1 C16 C17 118.52(16)
C4 C5 C6 C7 -1.3(4)
C5 C4 C9 C8 0.8(3)
C5 C6 C7 C8 0.9(4)
C6 C7 C8 C9 0.4(4)
C7 C8 C9 C4 -1.3(3)
C9 C4 C5 C6 0.5(3)
C10 P1 C4 C5 107.27(18)
C10 P1 C4 C9 -68.40(19)
C10 P1 C16 C17 -136.12(16)
C10 C11 C12 C13 0.0(3)
C11 C10 C15 C14 2.0(3)
C11 C12 C13 C14 1.1(3)
C12 C13 C14 C15 -0.6(4)
C13 C14 C15 C10 -0.9(4)
C15 C10 C11 C12 -1.5(3)
C16 P1 C4 C5 -146.37(18)
C16 P1 C4 C9 37.96(19)
C16 P1 C10 C11 -124.28(18)
C16 P1 C10 C15 57.83(19)
C16 C17 C18 C19 173.4(2)
C16 C17 C22 O4 0.8(3)
C16 C17 C22 C21 -170.57(18)
C17 C18 C19 C20 -2.6(3)
C17 C18 C19 C36 179.5(2)
C18 C17 C22 O4 175.34(18)
C18 C17 C22 C21 3.9(3)
C18 C19 C20 C21 2.5(3)
C19 C20 C21 C22 0.7(3)
C19 C20 C21 C23 -171.5(2)
C20 C21 C22 O4 -175.38(18)
C20 C21 C22 C17 -4.0(3)
C20 C21 C23 P2 117.6(2)
C22 C17 C18 C19 -0.6(3)
C22 C21 C23 P2 -54.9(2)
C23 P2 C24 C25 -62.49(18)
C23 P2 C24 C29 122.19(18)
C23 P2 C30 C31 141.40(17)
C23 P2 C30 C35 -41.1(2)
C23 C21 C22 O4 -2.3(3)
C23 C21 C22 C17 169.08(18)
C24 P2 C23 C21 154.49(15)
C24 P2 C30 C31 -111.79(18)
C24 P2 C30 C35 65.7(2)
C24 C25 C26 C27 -0.1(3)
C25 C24 C29 C28 0.0(3)
C25 C26 C27 C28 -0.2(4)
C26 C27 C28 C29 0.4(4)
C27 C28 C29 C24 -0.3(3)
C29 C24 C25 C26 0.2(3)
C30 P2 C23 C21 -98.62(16)
C30 P2 C24 C25 -170.63(16)
C30 P2 C24 C29 14.06(19)
C30 C31 C32 C33 -0.6(3)
C31 C30 C35 C34 0.0(3)
C31 C32 C33 C34 -0.2(4)
C32 C33 C34 C35 0.8(4)
C33 C34 C35 C30 -0.7(4)
C35 C30 C31 C32 0.7(3)
C36 C19 C20 C21 -179.6(2)

loop_
_exptl_oxdiff_crystal_face_indexfrac_h
_exptl_oxdiff_crystal_face_indexfrac_k
_exptl_oxdiff_crystal_face_indexfrac_l
_exptl_oxdiff_crystal_face_x
_exptl_oxdiff_crystal_face_y
_exptl_oxdiff_crystal_face_z
-11.6570 9.8857 -13.8965 0.5136 -0.6012 0.6122
-12.8488 -9.7973 18.4979 -0.5618 0.6571 0.5026
8.8563 -10.7280 15.8154 -0.5656 0.6619 -0.4919
19.4781 5.7397 -13.1512 0.3550 -0.4150 -0.8377
5.4437 11.5676 -19.9567 0.6423 -0.7514 -0.1512
-15.3492 12.1705 -1.6976 0.0527 -0.6625 0.7472
1.3304 17.3519 -5.6884 0.0788 -0.9969 0.0058
17.0877 11.0839 -5.9195 0.0529 -0.6733 -0.7374
21.2257 -3.9463 -1.7370 -0.0145 0.1782 -0.9839
15.0000 6.0000 -20.0000 0.6361 -0.4563 -0.6071
-14.0000 7.0000 -15.0000 0.5893 -0.4422 0.7161
3.0000 9.0000 -23.0000 0.7897 -0.6195 -0.0352
-13.0000 3.0000 -17.0000 0.6900 -0.2308 0.6658
13.0000 3.0000 -24.0000 0.8208 -0.3058 -0.5095
-12.0000 -1.0000 -19.0000 0.7907 -0.0193 0.6155
10.0000 -2.0000 -25.0000 0.9118 -0.0275 -0.3814
22.0000 -1.0000 -7.0001 0.1591 -0.0131 -0.9935
7.0000 -10.0000 -21.0000 0.8355 0.4426 -0.2787
-13.0000 -8.0000 -15.0000 0.6966 0.3920 0.6288
-3.0000 -18.0000 3.0000 0.0367 1.0223 0.0786
6.0000 -2.0000 24.0000 -0.9268 0.2205 -0.3641
-19.0000 0.0000 17.0001 -0.5466 0.1134 0.8183
-15.0000 5.0000 21.0001 -0.7566 -0.1516 0.6339
4.0000 5.0000 24.0000 -0.9689 -0.1664 -0.2526
-0.0000 14.0000 15.0000 -0.6742 -0.7060 -0.0127
11.0000 12.0000 11.0000 -0.5644 -0.6314 -0.5119
